data_1542918
loop_
_publ_author_name
'N. Golovnev'
'M. Molokeev'
'A. Samoilo'
'V. Atuchin'

_publ_section_title
;
 Influence of alkyl substituents in 1,3-diethyl-2-thiobarbituric acid on
 the coordination environment in M(H2O)2(1,3-diethyl-2-thiobarbiturate)2 M
 = Ca2+, Sr2+
;
_journal_issue 6
_journal_name_full 'Journal of Coordination Chemistry'
_journal_page_first 957
_journal_page_last 965
_journal_paper_doi 10.1080/00958972.2016.1149168
_journal_volume 69
_journal_year 2016
_chemical_formula_moiety 'C16 H26 N4 O6 S2 Sr'
_chemical_formula_sum 'C16 H26 N4 O6 S2 Sr'
_chemical_formula_weight 522.15
_chemical_name_systematic
;
Catena-bis (mu~2~-1,3-diethyl-2-thiobarbiturato-O,O')-diaqua-strontium
;
_space_group_crystal_system orthorhombic
_space_group_IT_number 61
_space_group_name_Hall '-P 2ac 2ab'
_space_group_name_H-M_alt 'P b c a'
_symmetry_space_group_name_Hall '-P 2ac 2ab'
_symmetry_space_group_name_H-M 'P b c a'
_atom_sites_solution_hydrogens mixed
_audit_creation_method SHELXL-2014/7
_cell_angle_alpha 90
_cell_angle_beta 90
_cell_angle_gamma 90
_cell_formula_units_Z 4
_cell_length_a 9.5290(18)
_cell_length_b 14.161(3)
_cell_length_c 17.094(3)
_cell_measurement_temperature 298(2)
_cell_volume 2306.7(8)
_computing_structure_refinement 'SHELXL-2014/7 (Sheldrick, 2014)'
_diffrn_ambient_temperature 298(2)
_diffrn_measured_fraction_theta_full 1.000
_diffrn_measured_fraction_theta_max 0.999
_diffrn_measurement_device_type 'SMART APEXII'
_diffrn_measurement_method 'phi and omega scans'
_diffrn_radiation_monochromator graphite
_diffrn_radiation_source 'fine-focus sealed tube'
_diffrn_radiation_type MoK\a
_diffrn_radiation_wavelength 0.71073
_diffrn_reflns_av_R_equivalents 0.0673
_diffrn_reflns_av_unetI/netI 0.0411
_diffrn_reflns_laue_measured_fraction_full 1.000
_diffrn_reflns_laue_measured_fraction_max 0.999
_diffrn_reflns_limit_h_max 11
_diffrn_reflns_limit_h_min -11
_diffrn_reflns_limit_k_max 17
_diffrn_reflns_limit_k_min -17
_diffrn_reflns_limit_l_max 21
_diffrn_reflns_limit_l_min -21
_diffrn_reflns_number 17490
_diffrn_reflns_point_group_measured_fraction_full 1.000
_diffrn_reflns_point_group_measured_fraction_max 0.999
_diffrn_reflns_theta_full 25.000
_diffrn_reflns_theta_max 26.424
_diffrn_reflns_theta_min 2.383
_exptl_absorpt_coefficient_mu 2.556
_exptl_absorpt_correction_T_max 0.7454
_exptl_absorpt_correction_T_min 0.4680
_exptl_absorpt_correction_type multi-scan
_exptl_absorpt_process_details 'SADABS-2004/1. Bruker AXS Inc., Madison, Wisconsin, USA, 2004'
_exptl_crystal_colour colourless
_exptl_crystal_density_diffrn 1.504
_exptl_crystal_description bulk
_exptl_crystal_F_000 1072
_exptl_crystal_size_max 0.450
_exptl_crystal_size_mid 0.450
_exptl_crystal_size_min 0.100
_refine_diff_density_max 0.399
_refine_diff_density_min -0.286
_refine_diff_density_rms 0.058
_refine_ls_extinction_coef .
_refine_ls_extinction_method none
_refine_ls_goodness_of_fit_ref 0.996
_refine_ls_hydrogen_treatment mixed
_refine_ls_matrix_type full
_refine_ls_number_parameters 139
_refine_ls_number_reflns 2371
_refine_ls_number_restraints 2
_refine_ls_restrained_S_all 0.995
_refine_ls_R_factor_all 0.0663
_refine_ls_R_factor_gt 0.0322
_refine_ls_shift/su_max 0.014
_refine_ls_shift/su_mean 0.001
_refine_ls_structure_factor_coef Fsqd
_refine_ls_weighting_details 'w=1/[\s^2^(Fo^2^)+(0.0383P)^2^+0.7736P] where P=(Fo^2^+2Fc^2^)/3'
_refine_ls_weighting_scheme calc
_refine_ls_wR_factor_gt 0.0711
_refine_ls_wR_factor_ref 0.0845
_reflns_Friedel_coverage 0.000
_reflns_friedel_fraction_full .
_reflns_friedel_fraction_max .
_reflns_number_gt 1546
_reflns_number_total 2371
_reflns_threshold_expression 'I > 2\s(I)'
_cod_data_source_file SrH2O2Detba2.cif
_cod_data_source_block c
_cod_database_code 1542918
_shelx_shelxl_version_number 2014/7
_shelx_space_group_comment
;
The symmetry employed for this shelxl refinement is uniquely defined
by the following loop, which should always be used as a source of
symmetry information in preference to the above space-group names.
They are only intended as comments.
;
_shelx_estimated_absorpt_t_min 0.393
_shelx_estimated_absorpt_t_max 0.784

loop_
_symmetry_equiv_pos_as_xyz
'x, y, z'
'-x+1/2, -y, z+1/2'
'-x, y+1/2, -z+1/2'
'x+1/2, -y+1/2, -z'
'-x, -y, -z'
'x-1/2, y, -z-1/2'
'x, -y-1/2, z-1/2'
'-x-1/2, y-1/2, z'

loop_
_atom_site_label
_atom_site_type_symbol
_atom_site_fract_x
_atom_site_fract_y
_atom_site_fract_z
_atom_site_U_iso_or_equiv
_atom_site_adp_type
_atom_site_occupancy
_atom_site_site_symmetry_order
_atom_site_calc_flag
_atom_site_refinement_flags_posn
_atom_site_refinement_flags_adp
_atom_site_refinement_flags_occupancy
_atom_site_disorder_assembly
_atom_site_disorder_group
Sr Sr 0.5000 0.0000 0.5000 0.03386(12) Uani 1 2 d S . P . .
S S 0.59844(9) 0.41116(6) 0.73368(5) 0.0538(2) Uani 1 1 d . . . . .
N1 N 0.3887(2) 0.40935(15) 0.62953(12) 0.0327(5) Uani 1 1 d . . . . .
N3 N 0.4930(2) 0.26373(16) 0.65540(13) 0.0366(5) Uani 1 1 d . . . . .
O1 O 0.4354(2) 0.13241(14) 0.58517(12) 0.0508(6) Uani 1 1 d . . . . .
O2 O 0.2119(2) 0.42187(14) 0.54013(12) 0.0537(6) Uani 1 1 d . . . . .
C2 C 0.4869(3) 0.3583(2) 0.66955(15) 0.0347(6) Uani 1 1 d . . . . .
C4 C 0.4135(3) 0.21872(19) 0.59603(16) 0.0370(7) Uani 1 1 d . . . . .
C5 C 0.3179(3) 0.27386(19) 0.55702(17) 0.0414(7) Uani 1 1 d . . . . .
H5 H 0.2632 0.2460 0.5183 0.050 Uiso 1 1 calc R U . . .
C6 C 0.2993(3) 0.36838(19) 0.57248(16) 0.0359(6) Uani 1 1 d . . . . .
C7 C 0.3698(3) 0.51164(18) 0.64487(18) 0.0432(7) Uani 1 1 d . . . . .
H7A H 0.4010 0.5256 0.6976 0.052 Uiso 1 1 calc R U . . .
H7B H 0.2707 0.5269 0.6417 0.052 Uiso 1 1 calc R U . . .
C8 C 0.4496(4) 0.5731(2) 0.5882(2) 0.0613(9) Uani 1 1 d . . . . .
H8A H 0.4339 0.6383 0.6006 0.074 Uiso 1 1 calc R U . . .
H8B H 0.5481 0.5593 0.5919 0.074 Uiso 1 1 calc R U . . .
H8C H 0.4178 0.5607 0.5359 0.074 Uiso 1 1 calc R U . . .
C9 C 0.5828(3) 0.2013(2) 0.70507(18) 0.0512(8) Uani 1 1 d . . . . .
H9A H 0.5373 0.1404 0.7108 0.061 Uiso 1 1 calc R U . . .
H9B H 0.5915 0.2290 0.7567 0.061 Uiso 1 1 calc R U . . .
C10 C 0.7263(3) 0.1869(3) 0.6715(2) 0.0694(10) Uani 1 1 d . . . . .
H10A H 0.7797 0.1465 0.7054 0.083 Uiso 1 1 calc R U . . .
H10B H 0.7186 0.1582 0.6208 0.083 Uiso 1 1 calc R U . . .
H10C H 0.7728 0.2468 0.6668 0.083 Uiso 1 1 calc R U . . .
O O 0.3819(3) 0.0691(2) 0.38105(16) 0.0756(8) Uani 1 1 d D . . . .
H1 H 0.439(3) 0.082(3) 0.3486(19) 0.091 Uiso 1 1 d D U . . .
H2 H 0.3019(17) 0.076(3) 0.368(2) 0.091 Uiso 1 1 d D U . . .

loop_
_atom_site_aniso_label
_atom_site_aniso_U_11
_atom_site_aniso_U_22
_atom_site_aniso_U_33
_atom_site_aniso_U_23
_atom_site_aniso_U_13
_atom_site_aniso_U_12
Sr 0.0340(2) 0.02556(18) 0.0420(2) 0.00085(17) 0.00607(18) -0.00127(16)
S 0.0446(4) 0.0665(6) 0.0504(5) -0.0185(4) -0.0134(4) -0.0015(4)
N1 0.0309(12) 0.0283(12) 0.0390(13) -0.0056(10) -0.0032(10) 0.0029(10)
N3 0.0348(13) 0.0358(13) 0.0393(13) -0.0008(11) -0.0062(11) 0.0077(11)
O1 0.0593(14) 0.0305(12) 0.0627(14) -0.0096(10) -0.0010(12) 0.0064(10)
O2 0.0509(13) 0.0436(12) 0.0666(14) -0.0022(11) -0.0241(12) 0.0134(11)
C2 0.0301(15) 0.0381(16) 0.0360(15) -0.0040(12) 0.0007(12) 0.0003(13)
C4 0.0382(16) 0.0313(16) 0.0416(17) -0.0061(13) 0.0021(13) -0.0002(13)
C5 0.0460(18) 0.0349(16) 0.0432(17) -0.0078(13) -0.0147(14) 0.0017(14)
C6 0.0306(15) 0.0366(16) 0.0407(16) -0.0010(13) -0.0062(13) 0.0020(13)
C7 0.0522(19) 0.0273(16) 0.0500(18) -0.0127(13) -0.0009(15) 0.0073(13)
C8 0.071(2) 0.0363(18) 0.077(2) -0.0031(17) 0.003(2) -0.0080(17)
C9 0.053(2) 0.0474(19) 0.053(2) 0.0100(15) -0.0058(16) 0.0102(16)
C10 0.048(2) 0.069(3) 0.091(3) 0.011(2) -0.007(2) 0.0130(18)
O 0.0596(17) 0.101(2) 0.0660(18) 0.0264(16) -0.0002(14) 0.0162(17)

loop_
_atom_type_symbol
_atom_type_description
_atom_type_scat_dispersion_real
_atom_type_scat_dispersion_imag
_atom_type_scat_source
C C 0.0033 0.0016 'International Tables Vol C Tables 4.2.6.8 and 6.1.1.4'
H H 0.0000 0.0000 'International Tables Vol C Tables 4.2.6.8 and 6.1.1.4'
N N 0.0061 0.0033 'International Tables Vol C Tables 4.2.6.8 and 6.1.1.4'
O O 0.0106 0.0060 'International Tables Vol C Tables 4.2.6.8 and 6.1.1.4'
S S 0.1246 0.1234 'International Tables Vol C Tables 4.2.6.8 and 6.1.1.4'
Sr Sr -1.5307 3.2498 'International Tables Vol C Tables 4.2.6.8 and 6.1.1.4'

loop_
_geom_angle_atom_site_label_1
_geom_angle_atom_site_label_2
_geom_angle_atom_site_label_3
_geom_angle
_geom_angle_site_symmetry_1
_geom_angle_site_symmetry_3
O2 Sr O2 180.0 8_655 4_556
O2 Sr O1 91.64(7) 8_655 5_656
O2 Sr O1 88.36(7) 4_556 5_656
O2 Sr O1 88.36(7) 8_655 .
O2 Sr O1 91.64(7) 4_556 .
O1 Sr O1 180.0 5_656 .
O2 Sr O 88.07(8) 8_655 5_656
O2 Sr O 91.93(8) 4_556 5_656
O1 Sr O 94.01(9) 5_656 5_656
O1 Sr O 85.99(9) . 5_656
O2 Sr O 91.93(8) 8_655 .
O2 Sr O 88.07(8) 4_556 .
O1 Sr O 85.99(9) 5_656 .
O1 Sr O 94.01(9) . .
O Sr O 180.0 5_656 .
C2 N1 C6 122.6(2) . .
C2 N1 C7 120.8(2) . .
C6 N1 C7 116.6(2) . .
C2 N3 C4 123.1(2) . .
C2 N3 C9 120.4(2) . .
C4 N3 C9 116.5(2) . .
C4 O1 Sr 151.05(19) . .
C6 O2 Sr 164.2(2) . 4_456
N3 C2 N1 117.4(2) . .
N3 C2 S 121.3(2) . .
N1 C2 S 121.2(2) . .
O1 C4 C5 126.4(3) . .
O1 C4 N3 117.1(2) . .
C5 C4 N3 116.5(2) . .
C4 C5 C6 123.1(3) . .
O2 C6 C5 126.1(3) . .
O2 C6 N1 117.0(2) . .
C5 C6 N1 116.9(2) . .
N1 C7 C8 112.9(2) . .
N3 C9 C10 112.7(3) . .

loop_
_geom_bond_atom_site_label_1
_geom_bond_atom_site_label_2
_geom_bond_distance
_geom_bond_site_symmetry_2
Sr O2 2.4026(19) 8_655
Sr O2 2.4026(19) 4_556
Sr O1 2.4525(19) 5_656
Sr O1 2.4525(19) .
Sr O 2.522(3) 5_656
Sr O 2.522(3) .
S C2 1.701(3) .
N1 C2 1.366(3) .
N1 C6 1.419(3) .
N1 C7 1.483(3) .
N3 C2 1.362(4) .
N3 C4 1.418(3) .
N3 C9 1.495(3) .
O1 C4 1.254(3) .
O2 C6 1.254(3) .
O2 Sr 2.4026(19) 4_456
C4 C5 1.373(4) .
C5 C6 1.376(3) .
C7 C8 1.509(4) .
C9 C10 1.497(4) .

_cod_database_fobs_code 1542918
